data_7228234
loop_
_publ_author_name
'Fukushima, Misaki'
'Kikkawa, Shoko'
'hikawa, hidemasa'
'Azumaya, Isao'

_publ_section_title
;
 Synthesis and Solvent Vapor Induced Transformations of Crystals of 1D
 Coordination Polymer Assembled with Continuous Void Space
;
_journal_name_full CrystEngComm
_journal_paper_doi 10.1039/C7CE00640C
_journal_year 2017
_chemical_absolute_configuration ad
_chemical_formula_moiety 'C27 H18 Ag Cl3 N2 O4'
_chemical_formula_sum 'C27 H18 Ag Cl3 N2 O4'
_chemical_formula_weight 648.68
_space_group_crystal_system orthorhombic
_space_group_IT_number 18
_space_group_name_Hall 'P 2 2ab'
_space_group_name_H-M_alt 'P 21 21 2'
_symmetry_space_group_name_Hall 'P 2 2ab'
_symmetry_space_group_name_H-M 'P 21 21 2'
_atom_sites_solution_hydrogens geom
_atom_sites_solution_primary direct
_atom_sites_solution_secondary difmap
_audit_update_record
;
2017-01-10 deposited with the CCDC.
2017-05-08 downloaded from the CCDC.
;
_cell_angle_alpha 90.0000
_cell_angle_beta 90.0000
_cell_angle_gamma 90.0000
_cell_formula_units_Z 4
_cell_length_a 16.426(6)
_cell_length_b 12.656(5)
_cell_length_c 11.482(4)
_cell_measurement_reflns_used 8173
_cell_measurement_temperature 93
_cell_measurement_theta_max 27.49
_cell_measurement_theta_min 3.05
_cell_volume 2387.0(15)
_computing_cell_refinement 'CrystalClear-SM Expert 2.1 b29'
_computing_data_collection 'CrystalClear-SM Expert 2.1 b29 (Rigaku, 2013)'
_computing_data_reduction 'CrystalClear-SM Expert 2.1 b29'
_computing_molecular_graphics 'CrystalStructure 4.1'
_computing_publication_material 'CrystalStructure 4.1 (Rigaku, 2014)'
_computing_structure_refinement 'SHELXL2013 (Sheldrick, 2008)'
_computing_structure_solution 'SIR92 (Altomare, et al., 1994)'
_diffrn_ambient_temperature 93
_diffrn_detector_area_resol_mean 5.811
_diffrn_measured_fraction_theta_full 0.997
_diffrn_measured_fraction_theta_max 0.995
_diffrn_measurement_device_type 'Rigaku XtaLAB P200'
_diffrn_measurement_method \w
_diffrn_radiation_type 'Mo K\a'
_diffrn_radiation_wavelength 0.71075
_diffrn_reflns_av_R_equivalents 0.0638
_diffrn_reflns_Laue_measured_fraction_full 0.997
_diffrn_reflns_Laue_measured_fraction_max 0.995
_diffrn_reflns_limit_h_max 21
_diffrn_reflns_limit_h_min -21
_diffrn_reflns_limit_k_max 16
_diffrn_reflns_limit_k_min -16
_diffrn_reflns_limit_l_max 13
_diffrn_reflns_limit_l_min -14
_diffrn_reflns_number 40130
_diffrn_reflns_point_group_measured_fraction_full 0.998
_diffrn_reflns_point_group_measured_fraction_max 0.994
_diffrn_reflns_theta_full 25.242
_diffrn_reflns_theta_max 27.630
_diffrn_reflns_theta_min 3.050
_diffrn_standards_number 0
_exptl_absorpt_coefficient_mu 1.218
_exptl_absorpt_correction_T_max 0.988
_exptl_absorpt_correction_T_min 0.771
_exptl_absorpt_correction_type multi-scan
_exptl_absorpt_process_details 'REQAB (Rigaku, 1998)'
_exptl_crystal_colour colorless
_exptl_crystal_density_diffrn 1.805
_exptl_crystal_density_method 'not measured'
_exptl_crystal_description prism
_exptl_crystal_F_000 1296.00
_exptl_crystal_size_max 0.440
_exptl_crystal_size_mid 0.200
_exptl_crystal_size_min 0.010
_refine_diff_density_max 1.15
_refine_diff_density_min -0.41
_refine_ls_abs_structure_details
;
 Flack x determined using 2060 quotients [(I+)-(I-)]/[(I+)+(I-)]
 (Parsons and Flack (2004), Acta Cryst. A60, s61).
;
_refine_ls_abs_structure_Flack -0.023(12)
_refine_ls_extinction_method none
_refine_ls_goodness_of_fit_ref 0.996
_refine_ls_hydrogen_treatment constr
_refine_ls_number_parameters 339
_refine_ls_number_reflns 5523
_refine_ls_number_restraints 0
_refine_ls_R_factor_all 0.0303
_refine_ls_R_factor_gt 0.0254
_refine_ls_shift/su_max 0.001
_refine_ls_structure_factor_coef Fsqd
_refine_ls_weighting_details 'w = 1/[\s^2^(Fo^2^)+(0.0367P)^2^+0.0000P] where P=(Fo^2^+2Fc^2^)/3'
_refine_ls_weighting_scheme calc
_refine_ls_wR_factor_gt 0.0591
_refine_ls_wR_factor_ref 0.0604
_reflns_number_gt 4983
_reflns_number_total 5523
_reflns_threshold_expression F^2^>2.0\s(F^2^)
_cod_data_source_file c7ce00640c2.cif
_cod_data_source_block mfu125-4c
_cod_original_cell_volume 2387.1(16)
_cod_database_code 7228234
_shelxl_res_file
;

    shelxl.res created by SHELXL-2014/7

TITL mfu125-4c
CELL  0.71075 16.42610 12.65630 11.48220 90.00000 90.00000 90.00000
ZERR  4 0.00577 0.00535 0.00447 0.00000 0.00000 0.00000
LATT -1
SYMM .50+X, .50-Y,    -Z
SYMM .50-X, .50+Y,    -Z
SYMM    -X,    -Y,    +Z
SFAC C H AG CL N O
UNIT 108 72 4 12 8 16
L.S. 10
FMAP 2
PLAN -5
WPDB -2
HTAB
BOND $H
CONF
LIST 4
TEMP 0.0
ACTA
SIZE 0.010 0.200 0.440
WGHT    0.036700
FVAR       0.20172
AG1   3    0.500000    0.500000    0.025606    10.50000    0.02066    0.01783 =
         0.00705    0.00000    0.00000    0.00412
AG2   3    0.500000    1.000000    1.135713    10.50000    0.02512    0.01699 =
         0.00781    0.00000    0.00000   -0.00282
CL1   4    0.910240    1.262025    0.847918    11.00000    0.01616    0.02188 =
         0.05395    0.00744   -0.00621   -0.00116
CL2   4    0.795468    1.210716    0.661796    11.00000    0.03487    0.04479 =
         0.02794   -0.01754    0.00771   -0.00708
CL3   4    0.743239    0.973141    0.955672    11.00000    0.01289    0.01911 =
         0.01574    0.00127   -0.00026    0.00123
O1    6    0.752630    0.860980    0.968630    11.00000    0.02517    0.02107 =
         0.03148    0.00724   -0.00137    0.00016
O2    6    0.700333    1.015584    1.053863    11.00000    0.03344    0.04499 =
         0.01770   -0.00192    0.00551    0.01033
O3    6    0.822303    1.020884    0.947620    11.00000    0.01628    0.02670 =
         0.04909   -0.01233    0.00421   -0.00767
O4    6    0.699162    0.994774    0.850538    11.00000    0.02909    0.03836 =
         0.01845    0.00186   -0.00450    0.01264
N1    5    0.500000    1.000000    0.948278    10.50000    0.01050    0.01460 =
         0.01040    0.00000    0.00000    0.00323
N2    5    0.500000    1.000000    0.323394    10.50000    0.01633    0.01014 =
         0.01135    0.00000    0.00000    0.00105
N3    5    0.500000    0.500000    0.214136    10.50000    0.01163    0.01301 =
         0.00982    0.00000    0.00000    0.00306
N4    5    0.500000    0.500000    0.837361    10.50000    0.01253    0.01282 =
         0.01035    0.00000    0.00000    0.00294
C1    1    0.435778    0.831019    0.951870    11.00000    0.01131    0.01694 =
         0.00828    0.00210   -0.00013    0.00341
AFIX  43
H1    2    0.435149    0.832775    1.032837    11.00000   -1.20000
AFIX   0
C2    1    0.403691    0.746709    0.894781    11.00000    0.00917    0.01422 =
         0.01958    0.00424    0.00245    0.00147
AFIX  43
H2    2    0.379872    0.692136    0.936980    11.00000   -1.20000
AFIX   0
C3    1    0.406142    0.741162    0.772596    11.00000    0.01280    0.01024 =
         0.01288   -0.00066   -0.00047    0.00188
AFIX  43
H3    2    0.384808    0.682163    0.735185    11.00000   -1.20000
AFIX   0
C4    1    0.439214    0.820660    0.707817    11.00000    0.01074    0.01449 =
         0.00834    0.00007   -0.00006    0.00172
AFIX  43
H4    2    0.441286    0.814973    0.627119    11.00000   -1.20000
AFIX   0
C5    1    0.470630    0.912567    0.764067    11.00000    0.00689    0.01191 =
         0.00961    0.00111   -0.00044    0.00212
C6    1    0.470245    0.916413    0.888756    11.00000    0.00739    0.01230 =
         0.01269    0.00059    0.00151    0.00367
C7    1    0.500000    1.000000    0.701191    10.50000    0.00839    0.01167 =
         0.01080    0.00000    0.00000    0.00072
C8    1    0.500000    1.000000    0.571382    10.50000    0.00957    0.00843 =
         0.01130    0.00000    0.00000   -0.00169
C9    1    0.573640    0.996141    0.508560    11.00000    0.01190    0.00705 =
         0.01255   -0.00232    0.00030   -0.00130
C10   1    0.571010    0.998132    0.383752    11.00000    0.01502    0.00768 =
         0.01300    0.00062    0.00069   -0.00188
C11   1    0.645178    0.997815    0.319873    11.00000    0.02062    0.01201 =
         0.01150   -0.00047    0.00563   -0.00312
AFIX  43
H11   2    0.643939    0.998734    0.238904    11.00000   -1.20000
AFIX   0
C12   1    0.717865    0.996177    0.376401    11.00000    0.01597    0.01222 =
         0.01993   -0.00362    0.00765   -0.00059
AFIX  43
H12   2    0.765995    0.997248    0.333764    11.00000   -1.20000
AFIX   0
C13   1    0.721013    0.992860    0.499378    11.00000    0.01145    0.01218 =
         0.02357    0.00022    0.00128   -0.00145
AFIX  43
H13   2    0.771319    0.990747    0.536468    11.00000   -1.20000
AFIX   0
C14   1    0.651278    0.992699    0.564976    11.00000    0.01366    0.00892 =
         0.01341   -0.00131   -0.00099    0.00045
AFIX  43
H14   2    0.654414    0.990363    0.645806    11.00000   -1.20000
AFIX   0
C15   1    0.500000    0.500000    0.460892    10.50000    0.01058    0.01013 =
         0.00796    0.00000    0.00000   -0.00639
C16   1    0.453972    0.574496    0.398117    11.00000    0.01007    0.00963 =
         0.01033   -0.00012   -0.00181   -0.00234
C17   1    0.455523    0.572230    0.273845    11.00000    0.00828    0.01061 =
         0.01155    0.00157   -0.00017   -0.00193
C18   1    0.408917    0.647570    0.211344    11.00000    0.01452    0.01587 =
         0.00705    0.00092   -0.00262   -0.00286
AFIX  43
H18   2    0.408707    0.645867    0.130372    11.00000   -1.20000
AFIX   0
C19   1    0.364858    0.721712    0.267577    11.00000    0.01519    0.01430 =
         0.01617    0.00401   -0.00340   -0.00007
AFIX  43
H19   2    0.335184    0.770820    0.224820    11.00000   -1.20000
AFIX   0
C20   1    0.363182    0.725779    0.391682    11.00000    0.01520    0.01041 =
         0.01692   -0.00131    0.00186    0.00240
AFIX  43
H20   2    0.332868    0.777514    0.429468    11.00000   -1.20000
AFIX   0
C21   1    0.406324    0.653310    0.454921    11.00000    0.01199    0.01198 =
         0.01067   -0.00044    0.00023   -0.00229
AFIX  43
H21   2    0.404561    0.655464    0.535841    11.00000   -1.20000
AFIX   0
C22   1    0.500000    0.500000    0.590725    10.50000    0.01007    0.01019 =
         0.00844    0.00000    0.00000    0.00671
C23   1    0.547693    0.572606    0.652812    11.00000    0.01029    0.00958 =
         0.01005    0.00007    0.00042    0.00298
C24   1    0.546618    0.569852    0.777437    11.00000    0.00815    0.01120 =
         0.01342   -0.00088   -0.00388    0.00306
C25   1    0.594675    0.643904    0.840097    11.00000    0.01491    0.01852 =
         0.01445   -0.00307   -0.00607    0.00436
AFIX  43
H25   2    0.595362    0.642234    0.921065    11.00000   -1.20000
AFIX   0
C26   1    0.639697    0.717258    0.782124    11.00000    0.01336    0.01454 =
         0.02535   -0.00499   -0.00629    0.00008
AFIX  43
H26   2    0.670421    0.765796    0.824148    11.00000   -1.20000
AFIX   0
C27   1    0.640536    0.720896    0.659030    11.00000    0.01035    0.01474 =
         0.02378    0.00000    0.00101   -0.00088
AFIX  43
H27   2    0.671633    0.771777    0.621138    11.00000   -1.20000
AFIX   0
C28   1    0.596217    0.650563    0.595472    11.00000    0.01072    0.01355 =
         0.01332    0.00147    0.00109    0.00110
AFIX  43
H28   2    0.597535    0.653276    0.514554    11.00000   -1.20000
AFIX   0
C29   1    0.806870    1.247583    0.809347    11.00000    0.01391    0.02538 =
         0.02372   -0.00403    0.00273   -0.00306
AFIX  23
H29A  2    0.778670    1.313807    0.822793    11.00000   -1.20000
H29B  2    0.782067    1.194245    0.858551    11.00000   -1.20000
AFIX   0
HKLF 4
 
REM  mfu125-4c
REM R1 =  0.0254 for    4983 Fo > 4sig(Fo)  and  0.0303 for all    5523 data
REM    339 parameters refined using      0 restraints
 
END  
     
WGHT      0.0367      0.0000 

REM Instructions for potential hydrogen bonds
EQIV $1 x, y, z-1
HTAB C11 O2_$1
EQIV $2 -x+3/2, y-1/2, -z+2
HTAB C25 O3_$2
EQIV $3 -x+3/2, y+1/2, -z+2
HTAB C29 O1_$3
HTAB C29 O3

REM Highest difference peak  1.149,  deepest hole -0.411,  1-sigma level  0.082
Q1    1   0.7508  1.0006  1.0224  11.00000  0.05    1.15
Q2    1   0.5000  0.5000  0.5212  10.50000  0.05    0.64
Q3    1   0.5000  1.0000  0.6358  10.50000  0.05    0.50
Q4    1   0.7184  1.0893  1.0432  11.00000  0.05    0.47
Q5    1   0.5000  1.0000  1.2195  10.50000  0.05    0.46
;

loop_
_symmetry_equiv_pos_site_id
_space_group_symop_operation_xyz
1 +X,+Y,+Z
2 1/2+X,1/2-Y,-Z
3 1/2-X,1/2+Y,-Z
4 -X,-Y,+Z

loop_
_atom_site_label
_atom_site_type_symbol
_atom_site_fract_x
_atom_site_fract_y
_atom_site_fract_z
_atom_site_U_iso_or_equiv
_atom_site_adp_type
_atom_site_occupancy
_atom_site_site_symmetry_multiplicity
_atom_site_calc_flag
_atom_site_refinement_flags
Ag1 Ag 0.5 0.5 0.02561(2) 0.01518(9) Uani 1 2 d .
Ag2 Ag 0.5 1.0 1.13571(3) 0.01664(9) Uani 1 2 d .
Cl1 Cl 0.91024(5) 1.26203(7) 0.84792(10) 0.0307(2) Uani 1 4 d .
Cl2 Cl 0.79547(7) 1.21072(9) 0.66180(10) 0.0359(2) Uani 1 4 d .
Cl3 Cl 0.74324(5) 0.97314(6) 0.95567(7) 0.01591(18) Uani 1 4 d .
O1 O 0.75263(16) 0.8610(2) 0.9686(3) 0.0259(6) Uani 1 4 d .
O2 O 0.70033(17) 1.0156(3) 1.0539(2) 0.0320(7) Uani 1 4 d .
O3 O 0.82230(15) 1.0209(2) 0.9476(3) 0.0307(7) Uani 1 4 d .
O4 O 0.69916(15) 0.9948(3) 0.8505(2) 0.0286(5) Uani 1 4 d .
N1 N 0.5 1.0 0.9483(3) 0.0118(6) Uani 1 2 d .
N2 N 0.5 1.0 0.3234(3) 0.0126(7) Uani 1 2 d .
N3 N 0.5 0.5 0.2141(3) 0.0115(6) Uani 1 2 d .
N4 N 0.5 0.5 0.8374(3) 0.0119(6) Uani 1 2 d .
C1 C 0.43578(19) 0.8310(3) 0.9519(3) 0.0122(6) Uani 1 4 d .
C2 C 0.4037(2) 0.7467(3) 0.8948(3) 0.0143(7) Uani 1 4 d .
C3 C 0.4061(2) 0.7412(3) 0.7726(3) 0.0120(6) Uani 1 4 d .
C4 C 0.43921(18) 0.8207(3) 0.7078(3) 0.0112(6) Uani 1 4 d .
C5 C 0.47063(17) 0.9126(3) 0.7641(3) 0.0095(6) Uani 1 4 d .
C6 C 0.47024(18) 0.9164(3) 0.8888(3) 0.0108(6) Uani 1 4 d .
C7 C 0.5 1.0 0.7012(3) 0.0103(7) Uani 1 2 d .
C8 C 0.5 1.0 0.5714(3) 0.0098(7) Uani 1 2 d .
C9 C 0.57364(17) 0.9961(3) 0.5086(3) 0.0105(5) Uani 1 4 d .
C10 C 0.57101(17) 0.9981(3) 0.3837(3) 0.0119(5) Uani 1 4 d .
C11 C 0.64518(17) 0.9978(3) 0.3199(3) 0.0147(6) Uani 1 4 d .
C12 C 0.71786(17) 0.9962(4) 0.3764(3) 0.0160(6) Uani 1 4 d .
C13 C 0.72101(18) 0.9929(4) 0.4994(3) 0.0157(6) Uani 1 4 d .
C14 C 0.65128(17) 0.9927(3) 0.5650(3) 0.0120(6) Uani 1 4 d .
C15 C 0.5 0.5 0.4609(3) 0.0096(7) Uani 1 2 d .
C16 C 0.45397(18) 0.5745(3) 0.3981(3) 0.0100(6) Uani 1 4 d .
C17 C 0.45552(18) 0.5722(3) 0.2738(3) 0.0101(6) Uani 1 4 d .
C18 C 0.40892(19) 0.6476(3) 0.2113(3) 0.0125(6) Uani 1 4 d .
C19 C 0.3649(2) 0.7217(3) 0.2676(3) 0.0152(7) Uani 1 4 d .
C20 C 0.3632(2) 0.7258(3) 0.3917(3) 0.0142(7) Uani 1 4 d .
C21 C 0.40632(19) 0.6533(3) 0.4549(3) 0.0115(6) Uani 1 4 d .
C22 C 0.5 0.5 0.5907(3) 0.0096(7) Uani 1 2 d .
C23 C 0.54769(18) 0.5726(2) 0.6528(3) 0.0100(6) Uani 1 4 d .
C24 C 0.54662(18) 0.5698(3) 0.7774(3) 0.0109(6) Uani 1 4 d .
C25 C 0.59467(19) 0.6439(3) 0.8401(3) 0.0160(7) Uani 1 4 d .
C26 C 0.6397(2) 0.7173(3) 0.7821(3) 0.0177(7) Uani 1 4 d .
C27 C 0.64054(19) 0.7209(3) 0.6590(3) 0.0163(7) Uani 1 4 d .
C28 C 0.59622(19) 0.6506(3) 0.5955(3) 0.0125(6) Uani 1 4 d .
C29 C 0.8069(2) 1.2476(3) 0.8094(3) 0.0210(8) Uani 1 4 d .
H1 H 0.43515 0.83278 1.03284 0.0146 Uiso 1 4 calc R
H2 H 0.37987 0.69214 0.93698 0.0172 Uiso 1 4 calc R
H3 H 0.38481 0.68216 0.73518 0.0144 Uiso 1 4 calc R
H4 H 0.44129 0.81497 0.62712 0.0134 Uiso 1 4 calc R
H11 H 0.64394 0.99873 0.2389 0.0176 Uiso 1 4 calc R
H12 H 0.76599 0.99725 0.33376 0.0192 Uiso 1 4 calc R
H13 H 0.77132 0.99075 0.53647 0.0189 Uiso 1 4 calc R
H14 H 0.65441 0.99036 0.64581 0.0144 Uiso 1 4 calc R
H18 H 0.40871 0.64587 0.13037 0.0150 Uiso 1 4 calc R
H19 H 0.33518 0.77082 0.22482 0.0183 Uiso 1 4 calc R
H20 H 0.33287 0.77751 0.42947 0.0170 Uiso 1 4 calc R
H21 H 0.40456 0.65546 0.53584 0.0139 Uiso 1 4 calc R
H25 H 0.59536 0.64223 0.92106 0.0192 Uiso 1 4 calc R
H26 H 0.67042 0.7658 0.82415 0.0213 Uiso 1 4 calc R
H27 H 0.67163 0.77178 0.62114 0.0195 Uiso 1 4 calc R
H28 H 0.59753 0.65328 0.51455 0.0150 Uiso 1 4 calc R
H29A H 0.77867 1.31381 0.82279 0.0252 Uiso 1 4 calc R
H29B H 0.78207 1.19425 0.85855 0.0252 Uiso 1 4 calc R

loop_
_atom_site_aniso_label
_atom_site_aniso_U_11
_atom_site_aniso_U_22
_atom_site_aniso_U_33
_atom_site_aniso_U_12
_atom_site_aniso_U_13
_atom_site_aniso_U_23
Ag1 0.02066(16) 0.01783(16) 0.00705(16) 0.00412(19) 0.0000 0.0000
Ag2 0.02512(17) 0.01699(16) 0.00781(16) -0.0028(2) 0.0000 0.0000
Cl1 0.0162(4) 0.0219(5) 0.0539(7) -0.0012(4) -0.0062(4) 0.0074(5)
Cl2 0.0349(5) 0.0448(6) 0.0279(5) -0.0071(5) 0.0077(5) -0.0175(5)
Cl3 0.0129(3) 0.0191(5) 0.0157(4) 0.0012(3) -0.0003(3) 0.0013(3)
O1 0.0252(14) 0.0211(14) 0.0315(16) 0.0002(11) -0.0014(12) 0.0072(11)
O2 0.0334(13) 0.045(2) 0.0177(12) 0.0103(15) 0.0055(12) -0.0019(14)
O3 0.0163(11) 0.0267(17) 0.0491(17) -0.0077(11) 0.0042(12) -0.0123(13)
O4 0.0291(12) 0.0384(15) 0.0185(12) 0.0126(15) -0.0045(10) 0.0019(16)
N1 0.0105(15) 0.0146(17) 0.0104(16) 0.003(2) 0.0000 0.0000
N2 0.0163(16) 0.0101(15) 0.0114(17) 0.001(2) 0.0000 0.0000
N3 0.0116(14) 0.0130(16) 0.0098(16) 0.003(2) 0.0000 0.0000
N4 0.0125(15) 0.0128(16) 0.0104(16) 0.003(2) 0.0000 0.0000
C1 0.0113(14) 0.0169(16) 0.0083(15) 0.0034(13) -0.0001(13) 0.0021(13)
C2 0.0092(14) 0.0142(16) 0.0196(18) 0.0015(13) 0.0024(13) 0.0042(14)
C3 0.0128(15) 0.0102(15) 0.0129(17) 0.0019(13) -0.0005(14) -0.0007(13)
C4 0.0107(13) 0.0145(16) 0.0083(15) 0.0017(12) -0.0001(13) 0.0001(12)
C5 0.0069(12) 0.0119(14) 0.0096(16) 0.0021(11) -0.0004(11) 0.0011(12)
C6 0.0074(12) 0.0123(15) 0.0127(16) 0.0037(12) 0.0015(12) 0.0006(13)
C7 0.0084(16) 0.0117(18) 0.0108(19) 0.001(3) 0.0000 0.0000
C8 0.0096(17) 0.0084(17) 0.011(2) -0.002(3) 0.0000 0.0000
C9 0.0119(13) 0.0070(13) 0.0126(13) -0.0013(14) 0.0003(10) -0.0023(15)
C10 0.0150(13) 0.0077(12) 0.0130(13) -0.0019(15) 0.0007(11) 0.0006(17)
C11 0.0206(14) 0.0120(13) 0.0115(14) -0.0031(16) 0.0056(11) -0.0005(17)
C12 0.0160(14) 0.0122(14) 0.0199(15) -0.0006(16) 0.0076(12) -0.0036(18)
C13 0.0115(13) 0.0122(16) 0.0236(16) -0.0014(15) 0.0013(12) 0.0002(16)
C14 0.0137(13) 0.0089(14) 0.0134(14) 0.0004(15) -0.0010(11) -0.0013(15)
C15 0.0106(17) 0.0101(18) 0.0080(19) -0.006(3) 0.0000 0.0000
C16 0.0101(14) 0.0096(14) 0.0103(16) -0.0023(12) -0.0018(12) -0.0001(12)
C17 0.0083(14) 0.0106(14) 0.0116(16) -0.0019(12) -0.0002(12) 0.0016(12)
C18 0.0145(15) 0.0159(16) 0.0070(16) -0.0029(13) -0.0026(13) 0.0009(12)
C19 0.0152(15) 0.0143(17) 0.0162(18) -0.0001(13) -0.0034(14) 0.0040(13)
C20 0.0152(15) 0.0104(16) 0.0169(18) 0.0024(13) 0.0019(14) -0.0013(13)
C21 0.0120(14) 0.0120(15) 0.0107(16) -0.0023(12) 0.0002(13) -0.0004(12)
C22 0.0101(17) 0.0102(18) 0.0084(19) 0.007(2) 0.0000 0.0000
C23 0.0103(14) 0.0096(14) 0.0101(16) 0.0030(12) 0.0004(13) 0.0001(12)
C24 0.0081(14) 0.0112(14) 0.0134(17) 0.0031(12) -0.0039(13) -0.0009(12)
C25 0.0149(15) 0.0185(16) 0.0144(17) 0.0044(13) -0.0061(14) -0.0031(14)
C26 0.0134(16) 0.0145(17) 0.025(2) 0.0001(13) -0.0063(15) -0.0050(14)
C27 0.0104(15) 0.0147(16) 0.0238(19) -0.0009(13) 0.0010(14) 0.0000(14)
C28 0.0107(14) 0.0136(15) 0.0133(17) 0.0011(13) 0.0011(13) 0.0015(13)
C29 0.0139(16) 0.0254(19) 0.024(2) -0.0031(14) 0.0027(14) -0.0040(16)

loop_
_atom_type_symbol
_atom_type_description
_atom_type_scat_dispersion_real
_atom_type_scat_dispersion_imag
_atom_type_scat_source
C C 0.0033 0.0016
;
International Tables for Crystallography
(Vol. C, Tables 4.2.6.8 and 6.1.1.4)
;
H H 0.0000 0.0000
;
International Tables for Crystallography
(Vol. C, Table 6.1.1.4)
;
Ag Ag -0.8971 1.1015
;
International Tables for Crystallography
(Vol. C, Tables 4.2.6.8 and 6.1.1.4)
;
Cl Cl 0.1484 0.1585
;
International Tables for Crystallography
(Vol. C, Tables 4.2.6.8 and 6.1.1.4)
;
N N 0.0061 0.0033
;
International Tables for Crystallography
(Vol. C, Tables 4.2.6.8 and 6.1.1.4)
;
O O 0.0106 0.0060
;
International Tables for Crystallography
(Vol. C, Tables 4.2.6.8 and 6.1.1.4)
;

loop_
_geom_angle_atom_site_label_1
_geom_angle_atom_site_label_2
_geom_angle_atom_site_label_3
_geom_angle
_geom_angle_publ_flag
_geom_angle_site_symmetry_1
_geom_angle_site_symmetry_3
N3 Ag1 N4 180.000(4) yes . 1_554
N1 Ag2 N2 180.000 yes . 1_556
O1 Cl3 O2 109.98(18) yes . .
O1 Cl3 O3 109.01(16) yes . .
O1 Cl3 O4 109.29(19) yes . .
O2 Cl3 O3 109.73(18) yes . .
O2 Cl3 O4 110.01(17) yes . .
O3 Cl3 O4 108.80(18) yes . .
Ag2 N1 C6 120.40(19) yes . .
Ag2 N1 C6 120.40(19) yes . 4_675
C6 N1 C6 119.2(3) yes . 4_675
Ag2 N2 C10 120.71(17) yes 1_554 .
Ag2 N2 C10 120.71(17) yes 1_554 4_675
C10 N2 C10 118.6(3) yes . 4_675
Ag1 N3 C17 120.38(19) yes . .
Ag1 N3 C17 120.38(19) yes . 4_665
C17 N3 C17 119.2(3) yes . 4_665
Ag1 N4 C24 120.48(19) yes 1_556 .
Ag1 N4 C24 120.48(19) yes 1_556 4_665
C24 N4 C24 119.0(3) yes . 4_665
C2 C1 C6 120.4(3) yes . .
C1 C2 C3 120.7(3) yes . .
C2 C3 C4 121.3(3) yes . .
C3 C4 C5 119.9(3) yes . .
C4 C5 C6 118.6(3) yes . .
C4 C5 C7 122.2(3) yes . .
C6 C5 C7 119.2(3) yes . .
N1 C6 C1 118.8(3) yes . .
N1 C6 C5 122.0(3) yes . .
C1 C6 C5 119.1(3) yes . .
C5 C7 C5 118.2(3) yes . 4_675
C5 C7 C8 120.88(18) yes . .
C5 C7 C8 120.88(18) yes 4_675 .
C7 C8 C9 120.80(17) yes . .
C7 C8 C9 120.80(17) yes . 4_675
C9 C8 C9 118.4(3) yes . 4_675
C8 C9 C10 119.0(3) yes . .
C8 C9 C14 122.3(3) yes . .
C10 C9 C14 118.7(3) yes . .
N2 C10 C9 122.5(3) yes . .
N2 C10 C11 118.2(3) yes . .
C9 C10 C11 119.3(3) yes . .
C10 C11 C12 120.4(3) yes . .
C11 C12 C13 120.6(3) yes . .
C12 C13 C14 121.2(3) yes . .
C9 C14 C13 119.7(3) yes . .
C16 C15 C16 118.4(3) yes . 4_665
C16 C15 C22 120.81(18) yes . .
C16 C15 C22 120.81(18) yes 4_665 .
C15 C16 C17 119.3(3) yes . .
C15 C16 C21 122.0(3) yes . .
C17 C16 C21 118.8(3) yes . .
N3 C17 C16 121.9(3) yes . .
N3 C17 C18 119.2(3) yes . .
C16 C17 C18 118.9(3) yes . .
C17 C18 C19 121.0(3) yes . .
C18 C19 C20 120.9(3) yes . .
C19 C20 C21 119.7(3) yes . .
C16 C21 C20 120.7(3) yes . .
C15 C22 C23 120.57(18) yes . .
C15 C22 C23 120.57(18) yes . 4_665
C23 C22 C23 118.9(3) yes . 4_665
C22 C23 C24 119.0(3) yes . .
C22 C23 C28 122.0(3) yes . .
C24 C23 C28 119.0(3) yes . .
N4 C24 C23 122.0(3) yes . .
N4 C24 C25 119.1(3) yes . .
C23 C24 C25 118.9(3) yes . .
C24 C25 C26 120.3(3) yes . .
C25 C26 C27 121.1(3) yes . .
C26 C27 C28 120.6(3) yes . .
C23 C28 C27 120.2(3) yes . .
Cl1 C29 Cl2 111.7(2) yes . .
C2 C1 H1 119.787 no . .
C6 C1 H1 119.782 no . .
C1 C2 H2 119.674 no . .
C3 C2 H2 119.675 no . .
C2 C3 H3 119.378 no . .
C4 C3 H3 119.363 no . .
C3 C4 H4 120.053 no . .
C5 C4 H4 120.049 no . .
C10 C11 H11 119.790 no . .
C12 C11 H11 119.794 no . .
C11 C12 H12 119.676 no . .
C13 C12 H12 119.682 no . .
C12 C13 H13 119.391 no . .
C14 C13 H13 119.390 no . .
C9 C14 H14 120.132 no . .
C13 C14 H14 120.145 no . .
C17 C18 H18 119.507 no . .
C19 C18 H18 119.503 no . .
C18 C19 H19 119.548 no . .
C20 C19 H19 119.548 no . .
C19 C20 H20 120.132 no . .
C21 C20 H20 120.118 no . .
C16 C21 H21 119.640 no . .
C20 C21 H21 119.650 no . .
C24 C25 H25 119.865 no . .
C26 C25 H25 119.859 no . .
C25 C26 H26 119.451 no . .
C27 C26 H26 119.459 no . .
C26 C27 H27 119.702 no . .
C28 C27 H27 119.700 no . .
C23 C28 H28 119.916 no . .
C27 C28 H28 119.917 no . .
Cl1 C29 H29A 109.273 no . .
Cl1 C29 H29B 109.279 no . .
Cl2 C29 H29A 109.270 no . .
Cl2 C29 H29B 109.280 no . .
H29A C29 H29B 107.946 no . .

loop_
_geom_bond_atom_site_label_1
_geom_bond_atom_site_label_2
_geom_bond_distance
_geom_bond_publ_flag
_geom_bond_site_symmetry_2
Ag1 N3 2.164(4) yes .
Ag1 N4 2.161(4) yes 1_554
Ag2 N1 2.152(4) yes .
Ag2 N2 2.155(4) yes 1_556
Cl1 C29 1.764(4) yes .
Cl2 C29 1.767(4) yes .
Cl3 O1 1.436(3) yes .
Cl3 O2 1.434(3) yes .
Cl3 O3 1.435(3) yes .
Cl3 O4 1.434(3) yes .
N1 C6 1.351(4) yes .
N1 C6 1.351(4) yes 4_675
N2 C10 1.357(3) yes .
N2 C10 1.357(3) yes 4_675
N3 C17 1.357(4) yes .
N3 C17 1.357(4) yes 4_665
N4 C24 1.357(4) yes .
N4 C24 1.357(4) yes 4_665
C1 C2 1.359(5) yes .
C1 C6 1.419(5) yes .
C2 C3 1.405(5) yes .
C3 C4 1.364(5) yes .
C4 C5 1.427(4) yes .
C5 C6 1.433(5) yes .
C5 C7 1.407(4) yes .
C7 C8 1.490(5) yes .
C8 C9 1.409(3) yes .
C8 C9 1.409(3) yes 4_675
C9 C10 1.434(4) yes .
C9 C14 1.431(4) yes .
C10 C11 1.422(4) yes .
C11 C12 1.359(4) yes .
C12 C13 1.414(5) yes .
C13 C14 1.371(4) yes .
C15 C16 1.407(4) yes .
C15 C16 1.407(4) yes 4_665
C15 C22 1.490(5) yes .
C16 C17 1.427(5) yes .
C16 C21 1.426(5) yes .
C17 C18 1.418(4) yes .
C18 C19 1.350(5) yes .
C19 C20 1.426(5) yes .
C20 C21 1.368(5) yes .
C22 C23 1.402(4) yes .
C22 C23 1.402(4) yes 4_665
C23 C24 1.432(5) yes .
C23 C28 1.429(4) yes .
C24 C25 1.421(5) yes .
C25 C26 1.361(5) yes .
C26 C27 1.414(5) yes .
C27 C28 1.362(5) yes .
C1 H1 0.930 no .
C2 H2 0.930 no .
C3 H3 0.930 no .
C4 H4 0.930 no .
C11 H11 0.930 no .
C12 H12 0.930 no .
C13 H13 0.930 no .
C14 H14 0.930 no .
C18 H18 0.930 no .
C19 H19 0.930 no .
C20 H20 0.930 no .
C21 H21 0.930 no .
C25 H25 0.930 no .
C26 H26 0.930 no .
C27 H27 0.930 no .
C28 H28 0.930 no .
C29 H29A 0.970 no .
C29 H29B 0.970 no .

loop_
_geom_contact_atom_site_label_1
_geom_contact_atom_site_label_2
_geom_contact_distance
_geom_contact_publ_flag
_geom_contact_site_symmetry_2
Ag1 C18 3.205(3) no .
Ag1 C18 3.205(3) no 4_665
Ag1 C25 3.205(4) no 1_554
Ag1 C25 3.205(4) no 4_664
Ag2 C1 3.185(4) no .
Ag2 C1 3.185(4) no 4_675
Ag2 C11 3.187(3) no 1_556
Ag2 C11 3.187(3) no 4_676
N1 C1 2.385(3) no 4_675
N1 C5 2.436(4) no 4_675
N1 C7 2.837(5) no .
N2 C8 2.848(5) no .
N2 C9 2.447(4) no 4_675
N2 C11 2.385(3) no 4_675
N3 C15 2.834(5) no .
N3 C16 2.434(4) no 4_665
N3 C18 2.393(3) no 4_665
N4 C22 2.833(5) no .
N4 C23 2.439(4) no 4_665
N4 C25 2.395(3) no 4_665
C1 C4 2.806(5) no .
C2 C5 2.805(5) no .
C3 C6 2.794(5) no .
C4 C8 2.933(4) no .
C4 C9 3.264(5) no 4_675
C4 C14 3.237(5) no 4_675
C5 C6 2.771(5) no 4_675
C5 C9 3.548(4) no .
C5 C9 3.236(5) no 4_675
C5 C14 3.267(4) no 4_675
C7 C14 2.938(3) no .
C7 C14 2.938(3) no 4_675
C8 C10 2.450(4) no 4_675
C8 C14 2.488(3) no 4_675
C9 C10 2.776(4) no 4_675
C9 C12 2.813(4) no .
C10 C13 2.800(4) no .
C11 C14 2.817(4) no .
C15 C17 2.446(5) no 4_665
C15 C21 2.477(3) no 4_665
C15 C28 2.918(4) no .
C15 C28 2.918(4) no 4_665
C16 C17 2.774(5) no 4_665
C16 C19 2.804(5) no .
C16 C23 3.305(5) no .
C16 C23 3.467(5) no 4_665
C16 C28 3.394(5) no .
C17 C20 2.812(5) no .
C18 C21 2.798(5) no .
C21 C22 2.926(4) no .
C21 C23 3.406(5) no .
C21 C28 3.512(5) no .
C22 C24 2.442(5) no 4_665
C22 C28 2.476(3) no 4_665
C23 C24 2.775(4) no 4_665
C23 C26 2.800(5) no .
C24 C27 2.808(5) no .
C25 C28 2.810(5) no .
Ag1 O3 2.947(3) no 2_466
Ag1 O3 2.947(3) no 3_646
Ag2 Cl1 3.3586(15) no 2_477
Ag2 Cl1 3.3586(15) no 3_647
Ag2 O2 3.428(3) no .
Ag2 O2 3.428(3) no 4_675
Cl1 Ag2 3.3586(15) no 2_577
Cl1 O3 3.565(3) no .
Cl1 C1 3.528(4) no 3_657
Cl1 C17 3.548(3) no 3_656
Cl1 C18 3.374(3) no 3_656
Cl2 C3 3.600(4) no 4_675
Cl2 C13 3.546(4) no .
Cl2 C28 3.531(4) no 3_656
O1 C2 3.236(4) no 2_567
O1 C18 3.297(4) no 2_566
O1 C19 3.442(5) no 2_566
O1 C26 3.367(5) no .
O1 C29 3.084(5) no 3_647
O2 Ag2 3.428(3) no .
O2 N1 3.512(3) no .
O2 C1 3.184(5) no 4_675
O2 C6 3.491(4) no 4_675
O2 C11 3.194(4) no 1_556
O3 Ag1 2.947(3) no 2_566
O3 Cl1 3.565(3) no .
O3 N3 3.470(3) no 2_566
O3 C17 3.556(4) no 2_566
O3 C18 3.147(4) no 2_566
O3 C25 3.198(5) no 3_657
O3 C29 3.289(5) no .
O4 N1 3.459(3) no .
O4 C1 3.336(4) no 4_675
O4 C5 3.184(4) no 4_675
O4 C6 3.033(4) no 4_675
O4 C14 3.372(4) no .
N1 O2 3.512(3) no .
N1 O2 3.512(3) no 4_675
N1 O4 3.459(3) no .
N1 O4 3.459(3) no 4_675
N3 O3 3.470(3) no 2_466
N3 O3 3.470(3) no 3_646
N4 C2 3.562(4) no .
N4 C2 3.562(4) no 4_665
N4 C3 3.499(4) no .
N4 C3 3.499(4) no 4_665
C1 Cl1 3.528(4) no 3_647
C1 O2 3.184(5) no 4_675
C1 O4 3.336(4) no 4_675
C2 O1 3.236(4) no 2_467
C2 N4 3.562(4) no .
C2 C24 3.513(5) no .
C2 C25 3.454(5) no .
C2 C29 3.596(5) no 4_675
C3 Cl2 3.600(4) no 4_675
C3 N4 3.499(4) no .
C3 C23 3.442(5) no .
C3 C24 3.167(5) no .
C3 C25 3.421(5) no .
C3 C29 3.527(5) no 4_675
C4 C27 3.584(4) no .
C4 C28 3.599(5) no .
C5 O4 3.184(4) no 4_675
C6 O2 3.491(4) no 4_675
C6 O4 3.033(4) no 4_675
C11 O2 3.194(4) no 1_554
C11 C20 3.597(5) no 4_675
C11 C29 3.585(5) no 3_646
C13 Cl2 3.546(4) no .
C14 O4 3.372(4) no .
C17 Cl1 3.548(3) no 3_646
C17 O3 3.556(4) no 2_466
C18 Cl1 3.374(3) no 3_646
C18 O1 3.297(4) no 2_466
C18 O3 3.147(4) no 2_466
C19 O1 3.442(5) no 2_466
C20 C11 3.597(5) no 4_675
C23 C3 3.442(5) no .
C24 C2 3.513(5) no .
C24 C3 3.167(5) no .
C25 O3 3.198(5) no 3_647
C25 C2 3.454(5) no .
C25 C3 3.421(5) no .
C26 O1 3.367(5) no .
C27 C4 3.584(4) no .
C28 Cl2 3.531(4) no 3_646
C28 C4 3.599(5) no .
C29 O1 3.084(5) no 3_657
C29 O3 3.289(5) no .
C29 C2 3.596(5) no 4_675
C29 C3 3.527(5) no 4_675
C29 C11 3.585(5) no 3_656
Ag1 H18 2.6653 no .
Ag1 H18 2.6653 no 4_665
Ag1 H25 2.6712 no 1_554
Ag1 H25 2.6712 no 4_664
Ag2 H1 2.6474 no .
Ag2 H1 2.6474 no 4_675
Ag2 H11 2.6447 no 1_556
Ag2 H11 2.6447 no 4_676
N1 H1 2.5605 no .
N1 H1 2.5605 no 4_675
N2 H11 2.5558 no .
N2 H11 2.5558 no 4_675
N3 H18 2.5654 no .
N3 H18 2.5654 no 4_665
N4 H25 2.5723 no .
N4 H25 2.5723 no 4_665
C1 H3 3.2313 no .
C2 H4 3.2516 no .
C3 H1 3.2405 no .
C4 H2 3.2434 no .
C4 H14 2.9313 no 4_675
C5 H1 3.2990 no .
C5 H3 3.2559 no .
C5 H14 3.4534 no .
C5 H14 2.7517 no 4_675
C6 H2 3.2507 no .
C6 H4 3.3015 no .
C7 H4 2.6716 no .
C7 H4 2.6716 no 4_675
C7 H14 2.6177 no .
C7 H14 2.6177 no 4_675
C8 H4 2.6122 no .
C8 H4 2.6122 no 4_675
C8 H14 2.6792 no .
C8 H14 2.6792 no 4_675
C9 H4 3.4405 no .
C9 H4 2.7620 no 4_675
C9 H11 3.3048 no .
C9 H13 3.2636 no .
C10 H12 3.2538 no .
C10 H14 3.3077 no .
C11 H13 3.2383 no .
C12 H14 3.2651 no .
C13 H11 3.2486 no .
C14 H4 2.9574 no 4_675
C14 H12 3.2561 no .
C15 H21 2.6588 no .
C15 H21 2.6588 no 4_665
C15 H28 2.5903 no .
C15 H28 2.5903 no 4_665
C16 H18 3.2894 no .
C16 H20 3.2693 no .
C16 H28 2.8883 no .
C16 H28 3.2884 no 4_665
C17 H19 3.2468 no .
C17 H21 3.2954 no .
C18 H20 3.2463 no .
C19 H21 3.2582 no .
C19 H26 3.3668 no 2_466
C19 H27 3.4225 no 2_466
C20 H18 3.2534 no .
C20 H27 3.1500 no 2_466
C21 H19 3.2493 no .
C21 H28 3.2146 no .
C22 H21 2.5934 no .
C22 H21 2.5934 no 4_665
C22 H28 2.6635 no .
C22 H28 2.6635 no 4_665
C23 H21 2.9036 no .
C23 H21 3.2789 no 4_665
C23 H25 3.2980 no .
C23 H27 3.2605 no .
C24 H26 3.2517 no .
C24 H28 3.3054 no .
C25 H27 3.2463 no .
C26 H19 3.2155 no 2_566
C26 H28 3.2518 no .
C27 H19 3.4658 no 2_566
C27 H20 3.3187 no 2_566
C27 H25 3.2549 no .
C28 H21 3.2224 no .
C28 H26 3.2415 no .
H1 H2 2.2813 no .
H1 H11 3.4399 no 4_676
H2 H3 2.3220 no .
H3 H4 2.2860 no .
H3 H12 3.0971 no 2_466
H4 H14 2.9304 no 4_675
H11 H12 2.2817 no .
H12 H13 2.3307 no .
H13 H14 2.2944 no .
H18 H19 2.2662 no .
H19 H20 2.3517 no .
H19 H26 2.8027 no 2_466
H19 H27 3.2613 no 2_466
H20 H21 2.2945 no .
H20 H27 2.7824 no 2_466
H21 H28 3.1793 no .
H25 H26 2.2813 no .
H26 H27 2.3323 no .
H27 H28 2.2866 no .
Ag1 H2 3.2929 no 1_554
Ag1 H2 3.2929 no 4_664
Cl1 H1 3.0209 no 3_657
Cl1 H11 3.2803 no 3_656
Cl1 H18 3.3268 no 3_656
Cl1 H25 3.0568 no 3_657
Cl2 H3 3.3641 no 4_675
Cl2 H13 3.1589 no .
Cl2 H20 3.4034 no 4_675
Cl2 H27 3.3829 no 3_656
Cl2 H28 2.7781 no 3_656
Cl3 H2 3.3064 no 2_567
Cl3 H18 3.2607 no 2_566
Cl3 H26 3.2554 no .
Cl3 H29A 3.2660 no 3_647
Cl3 H29B 3.0792 no .
O1 H2 2.4485 no 2_567
O1 H18 2.8058 no 2_566
O1 H19 3.0911 no 2_566
O1 H26 2.4550 no .
O1 H29A 2.5212 no 3_647
O1 H29B 2.9522 no 3_647
O2 H1 2.9486 no 4_675
O2 H11 2.3276 no 1_556
O2 H12 3.3979 no 1_556
O2 H19 3.3914 no 4_676
O2 H29A 2.9404 no 3_647
O2 H29B 3.4562 no .
O3 H2 3.1494 no 2_567
O3 H18 2.6964 no 2_566
O3 H25 2.5420 no 3_657
O3 H29B 2.5094 no .
O4 H14 2.4636 no .
O4 H26 2.9517 no .
O4 H29B 2.8701 no .
N4 H2 3.3339 no .
N4 H2 3.3339 no 4_665
N4 H3 3.2051 no .
N4 H3 3.2051 no 4_665
C1 H18 3.1448 no 1_556
C1 H25 3.5645 no .
C2 H18 2.9922 no 1_556
C2 H25 3.4281 no .
C2 H29A 3.2004 no 4_675
C2 H29B 3.1689 no 4_675
C3 H21 2.9270 no .
C3 H29A 3.1673 no 4_675
C3 H29B 3.3466 no 4_675
C4 H21 2.9317 no .
C9 H20 3.3749 no 4_675
C9 H27 3.5107 no .
C10 H20 3.2911 no 4_675
C11 H19 3.1417 no 4_675
C11 H20 3.1305 no 4_675
C11 H29A 3.1098 no 3_646
C12 H19 3.5333 no 4_675
C12 H20 3.0446 no 4_675
C12 H29A 3.2499 no 3_646
C13 H20 3.1423 no 4_675
C13 H21 3.5746 no 2_566
C13 H27 3.2314 no .
C14 H20 3.3086 no 4_675
C14 H27 2.8888 no .
C16 H13 3.2012 no 2_466
C18 H1 3.1434 no 1_554
C18 H2 3.2357 no 1_554
C19 H1 3.2518 no 1_554
C19 H11 3.5564 no 4_675
C20 H4 3.1982 no .
C20 H13 3.2354 no 2_466
C21 H3 3.2579 no .
C21 H4 2.9027 no .
C21 H13 2.8725 no 2_466
C22 H3 3.4128 no .
C22 H3 3.4128 no 4_665
C23 H3 3.1583 no .
C23 H3 3.5385 no 4_665
C23 H4 3.5427 no .
C23 H12 3.2094 no 3_646
C24 H3 3.0529 no .
C24 H3 3.4172 no 4_665
C24 H12 3.4568 no 3_646
C25 H12 3.5593 no 3_646
C26 H12 3.4531 no 3_646
C27 H4 3.5019 no .
C27 H12 3.2212 no 3_646
C27 H14 3.4213 no .
C28 H4 3.3073 no .
C28 H12 3.0900 no 3_646
C28 H13 3.3347 no 3_646
C29 H2 3.4841 no 4_675
C29 H3 3.3807 no 4_675
C29 H11 3.3262 no 3_656
H1 Cl1 3.0209 no 3_647
H1 O2 2.9486 no 4_675
H1 C18 3.1434 no 1_556
H1 C19 3.2518 no 1_556
H1 H18 2.6531 no 1_556
H1 H19 2.8584 no 1_556
H2 Ag1 3.2929 no 1_556
H2 Cl3 3.3064 no 2_467
H2 O1 2.4485 no 2_467
H2 O3 3.1494 no 2_467
H2 N4 3.3339 no .
H2 C18 3.2357 no 1_556
H2 C29 3.4841 no 4_675
H2 H18 2.3448 no 1_556
H2 H19 3.5290 no 1_556
H2 H29A 2.9166 no 4_675
H2 H29B 3.1550 no 4_675
H3 Cl2 3.3641 no 4_675
H3 N4 3.2051 no .
H3 C21 3.2579 no .
H3 C22 3.4128 no .
H3 C23 3.1583 no .
H3 C23 3.5385 no 4_665
H3 C24 3.0529 no .
H3 C24 3.4172 no 4_665
H3 C29 3.3807 no 4_675
H3 H21 2.3363 no .
H3 H29A 2.8680 no 4_675
H3 H29B 3.4594 no 4_675
H4 C20 3.1982 no .
H4 C21 2.9027 no .
H4 C23 3.5427 no .
H4 C27 3.5019 no .
H4 C28 3.3073 no .
H4 H20 2.9235 no .
H4 H21 2.3533 no .
H4 H28 3.5277 no .
H11 Cl1 3.2803 no 3_646
H11 O2 2.3276 no 1_554
H11 C19 3.5564 no 4_675
H11 C29 3.3262 no 3_646
H11 H19 2.9412 no 4_675
H11 H20 3.5991 no 4_675
H11 H29A 2.7559 no 3_646
H12 O2 3.3979 no 1_554
H12 C23 3.2094 no 3_656
H12 C24 3.4568 no 3_656
H12 C25 3.5593 no 3_656
H12 C26 3.4531 no 3_656
H12 C27 3.2212 no 3_656
H12 C28 3.0900 no 3_656
H12 H19 3.5976 no 4_675
H12 H20 3.4599 no 4_675
H12 H21 3.3404 no 2_566
H12 H28 3.4582 no 3_656
H12 H29A 3.0265 no 3_646
H13 Cl2 3.1589 no .
H13 C16 3.2012 no 2_566
H13 C20 3.2354 no 2_566
H13 C21 2.8725 no 2_566
H13 C28 3.3347 no 3_656
H13 H20 3.5640 no 2_566
H13 H21 2.9839 no 2_566
H13 H27 3.3626 no .
H13 H28 3.0357 no 3_656
H14 O4 2.4636 no .
H14 C27 3.4213 no .
H14 H26 3.5128 no .
H14 H27 2.7952 no .
H18 Cl1 3.3268 no 3_646
H18 Cl3 3.2607 no 2_466
H18 O1 2.8058 no 2_466
H18 O3 2.6964 no 2_466
H18 C1 3.1448 no 1_554
H18 C2 2.9922 no 1_554
H18 H1 2.6531 no 1_554
H18 H2 2.3448 no 1_554
H19 O1 3.0911 no 2_466
H19 O2 3.3914 no 4_674
H19 C11 3.1417 no 4_675
H19 C12 3.5333 no 4_675
H19 H1 2.8584 no 1_554
H19 H2 3.5290 no 1_554
H19 H11 2.9412 no 4_675
H19 H12 3.5976 no 4_675
H20 Cl2 3.4034 no 4_675
H20 C9 3.3749 no 4_675
H20 C10 3.2911 no 4_675
H20 C11 3.1305 no 4_675
H20 C12 3.0446 no 4_675
H20 C13 3.1423 no 4_675
H20 C14 3.3086 no 4_675
H20 H4 2.9235 no .
H20 H11 3.5991 no 4_675
H20 H12 3.4599 no 4_675
H20 H13 3.5640 no 2_466
H21 C3 2.9270 no .
H21 C4 2.9317 no .
H21 C13 3.5746 no 2_466
H21 H3 2.3363 no .
H21 H4 2.3533 no .
H21 H12 3.3404 no 2_466
H21 H13 2.9839 no 2_466
H25 Cl1 3.0568 no 3_647
H25 O3 2.5420 no 3_647
H25 C1 3.5645 no .
H25 C2 3.4281 no .
H25 H29B 3.3001 no 3_647
H26 Cl3 3.2554 no .
H26 O1 2.4550 no .
H26 O4 2.9517 no .
H26 H14 3.5128 no .
H27 Cl2 3.3829 no 3_646
H27 C9 3.5107 no .
H27 C13 3.2314 no .
H27 C14 2.8888 no .
H27 H13 3.3626 no .
H27 H14 2.7952 no .
H28 Cl2 2.7781 no 3_646
H28 H4 3.5277 no .
H28 H12 3.4582 no 3_646
H28 H13 3.0357 no 3_646
H29A Cl3 3.2660 no 3_657
H29A O1 2.5212 no 3_657
H29A O2 2.9404 no 3_657
H29A C2 3.2004 no 4_675
H29A C3 3.1673 no 4_675
H29A C11 3.1098 no 3_656
H29A C12 3.2499 no 3_656
H29A H2 2.9166 no 4_675
H29A H3 2.8680 no 4_675
H29A H11 2.7559 no 3_656
H29A H12 3.0265 no 3_656
H29B Cl3 3.0792 no .
H29B O1 2.9522 no 3_657
H29B O2 3.4562 no .
H29B O3 2.5094 no .
H29B O4 2.8701 no .
H29B C2 3.1689 no 4_675
H29B C3 3.3466 no 4_675
H29B H2 3.1550 no 4_675
H29B H3 3.4594 no 4_675
H29B H25 3.3001 no 3_657

loop_
_geom_torsion_atom_site_label_1
_geom_torsion_atom_site_label_2
_geom_torsion_atom_site_label_3
_geom_torsion_atom_site_label_4
_geom_torsion
_geom_torsion_publ_flag
_geom_torsion_site_symmetry_1
_geom_torsion_site_symmetry_3
_geom_torsion_site_symmetry_4
Ag2 N1 C6 C1 2.8(3) no . . .
Ag2 N1 C6 C5 -178.76(15) no . . .
Ag2 N1 C6 C1 2.8(3) no . 4_675 4_675
Ag2 N1 C6 C5 -178.76(15) no . 4_675 4_675
C6 N1 C6 C1 -177.2(2) no . 4_675 4_675
C6 N1 C6 C5 1.2(3) no . 4_675 4_675
C6 N1 C6 C1 -177.2(2) no 4_675 . .
C6 N1 C6 C5 1.2(3) no 4_675 . .
Ag2 N2 C10 C9 -178.8(2) no 1_554 . .
Ag2 N2 C10 C11 0.9(4) no 1_554 . .
Ag2 N2 C10 C9 -178.8(2) no 1_554 4_675 4_675
Ag2 N2 C10 C11 0.9(4) no 1_554 4_675 4_675
C10 N2 C10 C9 1.2(4) no . 4_675 4_675
C10 N2 C10 C11 -179.1(3) no . 4_675 4_675
C10 N2 C10 C9 1.2(4) no 4_675 . .
C10 N2 C10 C11 -179.1(3) no 4_675 . .
Ag1 N3 C17 C16 179.91(15) no . . .
Ag1 N3 C17 C18 0.1(3) no . . .
Ag1 N3 C17 C16 179.91(15) no . 4_665 4_665
Ag1 N3 C17 C18 0.1(3) no . 4_665 4_665
C17 N3 C17 C16 -0.1(3) no . 4_665 4_665
C17 N3 C17 C18 -179.9(2) no . 4_665 4_665
C17 N3 C17 C16 -0.1(3) no 4_665 . .
C17 N3 C17 C18 -179.9(2) no 4_665 . .
Ag1 N4 C24 C23 -179.55(15) no 1_556 . .
Ag1 N4 C24 C25 -0.8(3) no 1_556 . .
Ag1 N4 C24 C23 -179.55(15) no 1_556 4_665 4_665
Ag1 N4 C24 C25 -0.8(3) no 1_556 4_665 4_665
C24 N4 C24 C23 0.5(3) no . 4_665 4_665
C24 N4 C24 C25 179.2(2) no . 4_665 4_665
C24 N4 C24 C23 0.5(3) no 4_665 . .
C24 N4 C24 C25 179.2(2) no 4_665 . .
C2 C1 C6 N1 178.6(3) no . . .
C2 C1 C6 C5 0.1(4) no . . .
C6 C1 C2 C3 1.8(5) no . . .
C1 C2 C3 C4 -1.3(5) no . . .
C2 C3 C4 C5 -1.3(5) no . . .
C3 C4 C5 C6 3.1(4) no . . .
C3 C4 C5 C7 -175.3(3) no . . .
C4 C5 C6 N1 179.0(2) no . . .
C4 C5 C6 C1 -2.5(4) no . . .
C4 C5 C7 C5 179.6(2) no . . 4_675
C4 C5 C7 C8 -0.4(3) no . . .
C6 C5 C7 C5 1.2(3) no . . 4_675
C6 C5 C7 C8 -178.84(19) no . . .
C7 C5 C6 N1 -2.5(4) no . . .
C7 C5 C6 C1 175.98(19) no . . .
C5 C7 C8 C9 -111.24(14) no . . .
C5 C7 C8 C9 68.76(14) no . . 4_675
C5 C7 C8 C9 68.76(14) no 4_675 . .
C5 C7 C8 C9 -111.24(14) no 4_675 . 4_675
C7 C8 C9 C10 -178.93(18) no . . .
C7 C8 C9 C14 -0.4(4) no . . .
C7 C8 C9 C10 -178.93(18) no . 4_675 4_675
C7 C8 C9 C14 -0.4(4) no . 4_675 4_675
C9 C8 C9 C10 1.1(4) no . 4_675 4_675
C9 C8 C9 C14 179.6(3) no . 4_675 4_675
C9 C8 C9 C10 1.1(4) no 4_675 . .
C9 C8 C9 C14 179.6(3) no 4_675 . .
C8 C9 C10 N2 -2.3(5) no . . .
C8 C9 C10 C11 177.9(3) no . . .
C8 C9 C14 C13 -177.7(3) no . . .
C10 C9 C14 C13 0.9(5) no . . .
C14 C9 C10 N2 179.1(3) no . . .
C14 C9 C10 C11 -0.7(5) no . . .
N2 C10 C11 C12 179.9(3) no . . .
C9 C10 C11 C12 -0.3(6) no . . .
C10 C11 C12 C13 1.1(6) no . . .
C11 C12 C13 C14 -0.9(7) no . . .
C12 C13 C14 C9 -0.1(6) no . . .
C16 C15 C16 C17 -0.1(3) no . 4_665 4_665
C16 C15 C16 C21 -179.4(2) no . 4_665 4_665
C16 C15 C16 C17 -0.1(3) no 4_665 . .
C16 C15 C16 C21 -179.4(2) no 4_665 . .
C16 C15 C22 C23 -79.17(15) no . . .
C16 C15 C22 C23 100.83(15) no . . 4_665
C22 C15 C16 C17 179.91(14) no . . .
C22 C15 C16 C21 0.6(3) no . . .
C16 C15 C22 C23 100.83(15) no 4_665 . .
C16 C15 C22 C23 -79.17(15) no 4_665 . 4_665
C22 C15 C16 C17 179.91(14) no . 4_665 4_665
C22 C15 C16 C21 0.6(3) no . 4_665 4_665
C15 C16 C17 N3 0.2(4) no . . .
C15 C16 C17 C18 180.0(2) no . . .
C15 C16 C21 C20 179.0(2) no . . .
C17 C16 C21 C20 -0.3(4) no . . .
C21 C16 C17 N3 179.5(3) no . . .
C21 C16 C17 C18 -0.7(4) no . . .
N3 C17 C18 C19 -179.0(2) no . . .
C16 C17 C18 C19 1.2(4) no . . .
C17 C18 C19 C20 -0.7(5) no . . .
C18 C19 C20 C21 -0.4(5) no . . .
C19 C20 C21 C16 0.9(5) no . . .
C15 C22 C23 C24 -179.57(13) no . . .
C15 C22 C23 C28 1.6(3) no . . .
C15 C22 C23 C24 -179.57(13) no . 4_665 4_665
C15 C22 C23 C28 1.6(3) no . 4_665 4_665
C23 C22 C23 C24 0.4(3) no . 4_665 4_665
C23 C22 C23 C28 -178.4(2) no . 4_665 4_665
C23 C22 C23 C24 0.4(3) no 4_665 . .
C23 C22 C23 C28 -178.4(2) no 4_665 . .
C22 C23 C24 N4 -0.9(4) no . . .
C22 C23 C24 C25 -179.7(2) no . . .
C22 C23 C28 C27 178.8(2) no . . .
C24 C23 C28 C27 -0.1(4) no . . .
C28 C23 C24 N4 178.0(3) no . . .
C28 C23 C24 C25 -0.8(4) no . . .
N4 C24 C25 C26 -177.6(2) no . . .
C23 C24 C25 C26 1.2(4) no . . .
C24 C25 C26 C27 -0.7(5) no . . .
C25 C26 C27 C28 -0.1(5) no . . .
C26 C27 C28 C23 0.5(5) no . . .
